data_7241807
loop_
_publ_author_name
'Chahine, Ali Y.'
'Turner, David R.'
'Batten, Stuart R.'

_publ_section_title
;
 Crystal engineering of coordination polymers using flexible
 tetracarboxylate linkers with embedded cyclohexyldiamine cores
;
_journal_issue 3
_journal_name_full CrystEngComm
_journal_page_first 569
_journal_page_last 590
_journal_paper_doi 10.1039/D0CE01620A
_journal_volume 23
_journal_year 2021
_chemical_formula_moiety 'C41 H44 N3 O11 Zn2.5, 0.75(C3 H7 N O)'
_chemical_formula_sum 'C43.25 H49.25 N3.75 O11.75 Zn2.5'
_chemical_formula_weight 973.04
_space_group_crystal_system monoclinic
_space_group_IT_number 15
_space_group_name_Hall '-C 2yc'
_space_group_name_H-M_alt 'C 1 2/c 1'
_atom_sites_solution_hydrogens mixed
_audit_creation_date 2020-04-15
_audit_creation_method
;
Olex2 1.3
(compiled 2020.02.04 svn.rd84adfe8 for OlexSys, GUI svn.r6032)
;
_audit_update_record
;
2020-11-06 deposited with the CCDC.	2020-11-26 downloaded from the CCDC.
;
_cell_angle_alpha 90
_cell_angle_beta 94.4980(10)
_cell_angle_gamma 90
_cell_formula_units_Z 8
_cell_length_a 20.8995(2)
_cell_length_b 21.0392(2)
_cell_length_c 32.8802(3)
_cell_measurement_reflns_used 14543
_cell_measurement_temperature 123(2)
_cell_measurement_theta_max 76.932
_cell_measurement_theta_min 3.911
_cell_volume 14413.2(2)
_computing_cell_refinement 'CrysAlisPro 1.171.40.53 (Rigaku OD, 2019)'
_computing_data_collection 'CrysAlisPro 1.171.40.53 (Rigaku OD, 2019)'
_computing_data_reduction 'CrysAlisPro 1.171.40.53 (Rigaku OD, 2019)'
_computing_molecular_graphics 'Olex2 1.3 (Dolomanov et al., 2009)'
_computing_publication_material 'Olex2 1.3 (Dolomanov et al., 2009)'
_computing_structure_refinement 'SHELXL 2018/3 (Sheldrick, 2015)'
_computing_structure_solution 'SHELXT 2018/2 (Sheldrick, 2018)'
_diffrn_ambient_temperature 123(2)
_diffrn_detector_area_resol_mean 10.0000
_diffrn_measured_fraction_theta_full 0.991
_diffrn_measured_fraction_theta_max 0.954
_diffrn_measurement_device_type 'XtaLAB Synergy, Dualflex, HyPix'
_diffrn_measurement_method '\w scans'
_diffrn_radiation_type CuK\a
_diffrn_radiation_wavelength 1.54184
_diffrn_reflns_av_R_equivalents 0.0376
_diffrn_reflns_av_unetI/netI 0.0339
_diffrn_reflns_Laue_measured_fraction_full 0.991
_diffrn_reflns_Laue_measured_fraction_max 0.954
_diffrn_reflns_limit_h_max 26
_diffrn_reflns_limit_h_min -21
_diffrn_reflns_limit_k_max 17
_diffrn_reflns_limit_k_min -25
_diffrn_reflns_limit_l_max 40
_diffrn_reflns_limit_l_min -41
_diffrn_reflns_number 50261
_diffrn_reflns_point_group_measured_fraction_full 0.991
_diffrn_reflns_point_group_measured_fraction_max 0.954
_diffrn_reflns_theta_full 67.684
_diffrn_reflns_theta_max 76.932
_diffrn_reflns_theta_min 3.911
_diffrn_source 'micro-focus sealed X-ray tube'
_exptl_absorpt_coefficient_mu 1.325
_exptl_absorpt_correction_type multi-scan
_exptl_absorpt_process_details
;
CrysAlisPro 1.171.40.53 (Rigaku Oxford Diffraction, 2019)
Empirical absorption correction using spherical harmonics,
 implemented in SCALE3 ABSPACK scaling algorithm.
;
_exptl_crystal_colour colourless
_exptl_crystal_density_diffrn 0.897
_exptl_crystal_description plate
_exptl_crystal_F_000 4032
_exptl_crystal_size_max 0.3
_exptl_crystal_size_mid 0.2
_exptl_crystal_size_min 0.1
_exptl_transmission_factor_max 1.00000
_exptl_transmission_factor_min 0.79798
_refine_diff_density_max 1.773
_refine_diff_density_min -0.566
_refine_diff_density_rms 0.124
_refine_ls_extinction_coef 0.000077(19)
_refine_ls_extinction_expression Fc^*^=kFc[1+0.001xFc^2^\l^3^/sin(2\q)]^-1/4^
_refine_ls_extinction_method 'SHELXL-2018/3 (Sheldrick 2018)'
_refine_ls_goodness_of_fit_ref 1.081
_refine_ls_hydrogen_treatment constr
_refine_ls_matrix_type full
_refine_ls_number_parameters 592
_refine_ls_number_reflns 14543
_refine_ls_number_restraints 17
_refine_ls_restrained_S_all 1.087
_refine_ls_R_factor_all 0.0723
_refine_ls_R_factor_gt 0.0662
_refine_ls_shift/su_max 0.001
_refine_ls_shift/su_mean 0.000
_refine_ls_structure_factor_coef Fsqd
_refine_ls_weighting_details 'w=1/[\s^2^(Fo^2^)+(0.1352P)^2^+31.5538P] where P=(Fo^2^+2Fc^2^)/3'
_refine_ls_weighting_scheme calc
_refine_ls_wR_factor_gt 0.2134
_refine_ls_wR_factor_ref 0.2197
_reflns_Friedel_coverage 0.000
_reflns_number_gt 12581
_reflns_number_total 14543
_reflns_threshold_expression 'I > 2\s(I)'
_cod_data_source_file d0ce01620a2.cif
_cod_data_source_block 6Zn
_cod_depositor_comments 'Adding full bibliography for 7241796--7241816.cif.'
_cod_original_formula_sum 'C43.25 H49.25 N3.75 O11.75 Zn2.50'
_cod_database_code 7241807
_shelx_shelxl_version_number 2018/3
_shelx_space_group_comment
;
The symmetry employed for this shelxl refinement is uniquely defined
by the following loop, which should always be used as a source of
symmetry information in preference to the above space-group names.
They are only intended as comments.
;
_olex2_refinement_description
;
1. Fixed Uiso
 At 1.2 times of:
  All C(H) groups, All C(H,H) groups, All N(H) groups
 At 1.5 times of:
  All C(H,H,H) groups, All O(H,H) groups
2. Restrained distances
 O12-C42
 1.2 with sigma of 0.02
 H10A-O4_$5
 1.899 with sigma of 0.02
 H10B-O12
 1.671 with sigma of 0.02
3. Restrained planarity
 O13, N5, C45, C46, C47
 with sigma of 0.1
4. Uiso/Uaniso restraints and constraints
Uanis(C42) \\sim Ueq, Uanis(O12) \\sim Ueq: with sigma of 0.01 and sigma for
terminal atoms of 0.001
5. Others
 Fixed Sof: O12(0.5) N4(0.5) C42(0.5) H42(0.5) C43(0.5) H43A(0.5) H43B(0.5)
 H43C(0.5) C44(0.5) H44A(0.5) H44B(0.5) H44C(0.5) O13(0.25) N5(0.25) C45(0.25)
 H45(0.25) C46(0.25) H46A(0.25) H46B(0.25) H46C(0.25) C47(0.25) H47A(0.25)
 H47B(0.25) H47C(0.25)
6.a Rotating group:
 O10(H10A,H10B)
6.b Ternary CH refined with riding coordinates:
 N2(H2), C1(H1), C4(H4)
6.c Secondary CH2 refined with riding coordinates:
 C2(H2A,H2B), C3(H3A,H3B), C5(H5A,H5B), C6(H6A,H6B), C7(H7A,H7B), C15(H15A,
 H15B), C23(H23A,H23B), C31(H31A,H31B)
6.d Aromatic/amide H refined with riding coordinates:
 C9(H9), C10(H10), C12(H12), C13(H13), C17(H17), C18(H18), C20(H20), C21(H21),
 C25(H25), C26(H26), C28(H28), C29(H29), C33(H33), C34(H34), C36(H36), C37(H37),
  C39(H39), C42(H42), C45(H45)
6.e Idealised Me refined as rotating group:
 C40(H40A,H40B,H40C), C41(H41A,H41B,H41C), C43(H43A,H43B,H43C), C44(H44A,H44B,
 H44C), C46(H46A,H46B,H46C), C47(H47A,H47B,H47C)
;
_olex2_submission_special_instructions 'No special instructions were received'

loop_
_space_group_symop_operation_xyz
'x, y, z'
'-x, y, -z+1/2'
'x+1/2, y+1/2, z'
'-x+1/2, y+1/2, -z+1/2'
'-x, -y, -z'
'x, -y, z-1/2'
'-x+1/2, -y+1/2, -z'
'x+1/2, -y+1/2, z-1/2'

loop_
_atom_site_label
_atom_site_type_symbol
_atom_site_fract_x
_atom_site_fract_y
_atom_site_fract_z
_atom_site_U_iso_or_equiv
_atom_site_adp_type
_atom_site_occupancy
_atom_site_site_symmetry_order
_atom_site_calc_flag
_atom_site_refinement_flags_posn
_atom_site_refinement_flags_adp
_atom_site_refinement_flags_occupancy
_atom_site_disorder_assembly
_atom_site_disorder_group
Zn1 Zn 0.38400(2) 0.73283(2) 0.74377(2) 0.03605(15) Uani 1 1 d . . . . .
Zn2 Zn 0.500000 0.36264(3) 0.250000 0.03293(16) Uani 1 2 d S T P . .
Zn3 Zn 0.34738(2) 0.42047(2) 0.24067(2) 0.03415(14) Uani 1 1 d . . . . .
O1 O 0.44339(12) 0.77275(11) 0.70357(8) 0.0432(6) Uani 1 1 d . . . . .
O2 O 0.53331(11) 0.71473(10) 0.71222(7) 0.0345(5) Uani 1 1 d . . . . .
O3 O 0.82206(12) 1.02668(12) 0.69322(7) 0.0420(5) Uani 1 1 d . . . . .
O4 O 0.8102(2) 1.11656(15) 0.65814(11) 0.0855(13) Uani 1 1 d . . . . .
O5 O 0.82534(12) 0.80482(13) 0.28579(8) 0.0448(6) Uani 1 1 d . . . . .
O6 O 0.76869(12) 0.88852(12) 0.26249(8) 0.0425(5) Uani 1 1 d . . . . .
O7 O 0.48308(13) 0.43139(12) 0.29371(8) 0.0444(6) Uani 1 1 d . . . . .
O8 O 0.38610(12) 0.47654(11) 0.28260(8) 0.0427(5) Uani 1 1 d . . . . .
O9 O 0.40878(11) 0.35657(10) 0.22483(7) 0.0344(5) Uani 1 1 d . . . . .
O10 O 0.30721(14) 0.73303(14) 0.69758(9) 0.0541(7) Uani 1 1 d . . . . .
H10A H 0.312122 0.708350 0.672320 0.081 Uiso 1 1 d DR U . . .
H10B H 0.267041 0.755477 0.687998 0.081 Uiso 1 1 d DR U . . .
O11 O 0.36138(14) 0.82066(12) 0.76428(9) 0.0515(6) Uani 1 1 d . . . . .
N1 N 0.64761(16) 0.86874(15) 0.54086(8) 0.0447(7) Uani 1 1 d . . . . .
N2 N 0.56977(15) 0.71295(14) 0.40026(9) 0.0414(6) Uani 1 1 d . . . . .
H2 H 0.603177 0.681296 0.396432 0.050 Uiso 1 1 calc R U . . .
N3 N 0.3330(3) 0.9226(2) 0.7549(2) 0.112(2) Uani 1 1 d . . . . .
C1 C 0.59655(17) 0.75829(17) 0.43121(10) 0.0408(7) Uani 1 1 d . . . . .
H1 H 0.629612 0.782403 0.418323 0.049 Uiso 1 1 calc R U . . .
C2 C 0.5487(2) 0.80735(19) 0.44505(11) 0.0478(8) Uani 1 1 d . . . . .
H2A H 0.527459 0.828238 0.421391 0.057 Uiso 1 1 calc R U . . .
H2B H 0.516183 0.786112 0.459616 0.057 Uiso 1 1 calc R U . . .
C3 C 0.5831(2) 0.85667(18) 0.47273(11) 0.0467(8) Uani 1 1 d . . . . .
H3A H 0.552377 0.887492 0.481273 0.056 Uiso 1 1 calc R U . . .
H3B H 0.614490 0.879035 0.457838 0.056 Uiso 1 1 calc R U . . .
C4 C 0.61674(18) 0.82455(16) 0.51019(10) 0.0403(7) Uani 1 1 d . . . . .
H4 H 0.583422 0.801824 0.523728 0.048 Uiso 1 1 calc R U . . .
C5 C 0.66377(19) 0.77407(18) 0.49706(11) 0.0449(8) Uani 1 1 d . . . . .
H5A H 0.697891 0.794659 0.483626 0.054 Uiso 1 1 calc R U . . .
H5B H 0.682978 0.752462 0.521065 0.054 Uiso 1 1 calc R U . . .
C6 C 0.63064(19) 0.72515(17) 0.46808(11) 0.0444(8) Uani 1 1 d . . . . .
H6A H 0.662253 0.695673 0.459028 0.053 Uiso 1 1 calc R U . . .
H6B H 0.599713 0.701130 0.482355 0.053 Uiso 1 1 calc R U . . .
C7 C 0.5993(2) 0.90159(17) 0.56295(10) 0.0456(8) Uani 1 1 d . . . . .
H7A H 0.564479 0.915117 0.543683 0.055 Uiso 1 1 calc R U . . .
H7B H 0.618440 0.939328 0.575766 0.055 Uiso 1 1 calc R U . . .
C8 C 0.57258(19) 0.86044(16) 0.59522(10) 0.0414(7) Uani 1 1 d . . . . .
C9 C 0.5111(2) 0.8730(2) 0.60724(12) 0.0543(10) Uani 1 1 d . . . . .
H9 H 0.485829 0.903905 0.593654 0.065 Uiso 1 1 calc R U . . .
C10 C 0.4874(2) 0.8396(2) 0.63930(12) 0.0528(9) Uani 1 1 d . . . . .
H10 H 0.446432 0.848330 0.647032 0.063 Uiso 1 1 calc R U . . .
C11 C 0.52447(17) 0.79330(16) 0.65979(10) 0.0388(7) Uani 1 1 d . . . . .
C12 C 0.58454(19) 0.77891(18) 0.64722(11) 0.0441(8) Uani 1 1 d . . . . .
H12 H 0.608874 0.746660 0.660116 0.053 Uiso 1 1 calc R U . . .
C13 C 0.6084(2) 0.81253(19) 0.61544(11) 0.0470(8) Uani 1 1 d . . . . .
H13 H 0.649080 0.802933 0.607491 0.056 Uiso 1 1 calc R U . . .
C14 C 0.49829(16) 0.75782(15) 0.69442(10) 0.0353(6) Uani 1 1 d . . . . .
C15 C 0.6923(2) 0.9136(2) 0.52393(11) 0.0550(10) Uani 1 1 d . . . . .
H15A H 0.668777 0.942487 0.505256 0.066 Uiso 1 1 calc R U . . .
H15B H 0.722890 0.890500 0.508823 0.066 Uiso 1 1 calc R U . . .
C16 C 0.7278(2) 0.9511(2) 0.55802(11) 0.0541(10) Uani 1 1 d . . . . .
C17 C 0.7273(3) 1.0169(2) 0.55711(13) 0.0703(14) Uani 1 1 d . . . . .
H17 H 0.708910 1.037932 0.534228 0.084 Uiso 1 1 calc R U . . .
C18 C 0.7541(3) 1.0517(2) 0.59003(14) 0.0711(14) Uani 1 1 d . . . . .
H18 H 0.753012 1.095894 0.589400 0.085 Uiso 1 1 calc R U . . .
C19 C 0.7828(2) 1.02021(19) 0.62401(12) 0.0510(9) Uani 1 1 d . . . . .
C20 C 0.78438(18) 0.95416(19) 0.62465(11) 0.0455(8) Uani 1 1 d . . . . .
H20 H 0.803591 0.933112 0.647299 0.055 Uiso 1 1 calc R U . . .
C21 C 0.7575(2) 0.91938(19) 0.59170(12) 0.0489(9) Uani 1 1 d . . . . .
H21 H 0.759281 0.875216 0.592064 0.059 Uiso 1 1 calc R U . . .
C22 C 0.8065(2) 1.05832(19) 0.66073(12) 0.0517(9) Uani 1 1 d . . . . .
C23 C 0.51337(19) 0.67829(19) 0.41251(12) 0.0482(9) Uani 1 1 d . . . . .
H23A H 0.477467 0.707430 0.412966 0.058 Uiso 1 1 calc R U . . .
H23B H 0.522476 0.661817 0.439911 0.058 Uiso 1 1 calc R U . . .
C24 C 0.49492(18) 0.62379(18) 0.38389(11) 0.0435(8) Uani 1 1 d . . . . .
C25 C 0.54070(19) 0.5805(2) 0.37308(13) 0.0513(9) Uani 1 1 d . . . . .
H25 H 0.582978 0.584522 0.383884 0.062 Uiso 1 1 calc R U . . .
C26 C 0.52405(18) 0.53124(18) 0.34636(12) 0.0459(8) Uani 1 1 d . . . . .
H26 H 0.555107 0.502453 0.339339 0.055 Uiso 1 1 calc R U . . .
C27 C 0.46106(16) 0.52476(16) 0.33002(10) 0.0369(7) Uani 1 1 d . . . . .
C28 C 0.41517(18) 0.56830(18) 0.34084(11) 0.0443(8) Uani 1 1 d . . . . .
H28 H 0.372901 0.564525 0.329981 0.053 Uiso 1 1 calc R U . . .
C29 C 0.43240(18) 0.61759(18) 0.36793(12) 0.0453(8) Uani 1 1 d . . . . .
H29 H 0.401497 0.646341 0.375225 0.054 Uiso 1 1 calc R U . . .
C30 C 0.44276(17) 0.47311(15) 0.29951(10) 0.0364(7) Uani 1 1 d . . . . .
C31 C 0.55443(18) 0.74343(19) 0.36077(11) 0.0442(8) Uani 1 1 d . . . . .
H31A H 0.524973 0.778281 0.364270 0.053 Uiso 1 1 calc R U . . .
H31B H 0.532735 0.712925 0.342357 0.053 Uiso 1 1 calc R U . . .
C32 C 0.61258(17) 0.76862(17) 0.34157(10) 0.0397(7) Uani 1 1 d . . . . .
C33 C 0.61008(18) 0.82698(19) 0.32177(13) 0.0484(8) Uani 1 1 d . . . . .
H33 H 0.573179 0.851707 0.321671 0.058 Uiso 1 1 calc R U . . .
C34 C 0.66222(19) 0.84860(19) 0.30215(13) 0.0493(9) Uani 1 1 d . . . . .
H34 H 0.659697 0.887291 0.288434 0.059 Uiso 1 1 calc R U . . .
C35 C 0.71795(17) 0.81308(16) 0.30280(10) 0.0377(7) Uani 1 1 d . . . . .
C36 C 0.72086(18) 0.75477(17) 0.32290(11) 0.0420(7) Uani 1 1 d . . . . .
H36 H 0.757968 0.730309 0.323339 0.050 Uiso 1 1 calc R U . . .
C37 C 0.66871(19) 0.73334(17) 0.34215(11) 0.0436(8) Uani 1 1 d . . . . .
H37 H 0.671206 0.694556 0.355752 0.052 Uiso 1 1 calc R U . . .
C38 C 0.77455(17) 0.83652(16) 0.28208(10) 0.0390(7) Uani 1 1 d . . . . .
C39 C 0.3532(3) 0.8667(2) 0.74211(17) 0.0686(13) Uani 1 1 d . . . . .
H39 H 0.361571 0.862604 0.714862 0.082 Uiso 1 1 calc R U . . .
C40 C 0.3310(6) 0.9786(4) 0.7285(4) 0.161(5) Uani 1 1 d . . . . .
H40A H 0.331445 0.965397 0.700553 0.241 Uiso 1 1 calc R U . . .
H40B H 0.367737 1.004847 0.735635 0.241 Uiso 1 1 calc R U . . .
H40C H 0.292541 1.002256 0.731918 0.241 Uiso 1 1 calc R U . . .
C41 C 0.3204(6) 0.9328(3) 0.7967(3) 0.158(5) Uani 1 1 d . . . . .
H41A H 0.330414 0.894912 0.812207 0.237 Uiso 1 1 calc R U . . .
H41B H 0.275842 0.943080 0.798199 0.237 Uiso 1 1 calc R U . . .
H41C H 0.346367 0.967267 0.807760 0.237 Uiso 1 1 calc R U . . .
O12 O 0.1927(5) 0.7783(5) 0.7080(3) 0.098(3) Uani 0.5 1 d D U P . .
N4 N 0.1277(3) 0.8376(3) 0.74308(15) 0.0409(13) Uani 0.5 1 d . . P . .
C42 C 0.1822(7) 0.8302(8) 0.7303(4) 0.102(4) Uani 0.5 1 d D U P . .
H42 H 0.214485 0.860009 0.736115 0.123 Uiso 0.5 1 calc R U P . .
C43 C 0.0829(9) 0.7879(5) 0.7297(3) 0.105(6) Uani 0.5 1 d . . P . .
H43A H 0.061238 0.772923 0.752572 0.158 Uiso 0.5 1 calc R U P . .
H43B H 0.105782 0.753428 0.718448 0.158 Uiso 0.5 1 calc R U P . .
H43C H 0.051946 0.804502 0.709328 0.158 Uiso 0.5 1 calc R U P . .
C44 C 0.1011(3) 0.8825(3) 0.76907(19) 0.0355(13) Uani 0.5 1 d . . P . .
H44A H 0.063980 0.901835 0.755075 0.053 Uiso 0.5 1 calc R U P . .
H44B H 0.132369 0.914678 0.776587 0.053 Uiso 0.5 1 calc R U P . .
H44C H 0.088802 0.861467 0.793172 0.053 Uiso 0.5 1 calc R U P . .
O13 O 0.4636(13) 0.7379(12) 0.5272(8) 0.131(8) Uiso 0.25 1 d . . P . .
N5 N 0.4456(7) 0.6796(7) 0.5809(4) 0.054(3) Uiso 0.25 1 d . . P . .
C45 C 0.4805(7) 0.7051(7) 0.5541(4) 0.040(3) Uiso 0.25 1 d . . P . .
H45 H 0.524143 0.695761 0.556915 0.048 Uiso 0.25 1 calc R U P . .
C46 C 0.4655(8) 0.6391(8) 0.6106(5) 0.053(4) Uiso 0.25 1 d . . P . .
H46A H 0.455718 0.596351 0.601860 0.080 Uiso 0.25 1 calc R U P . .
H46B H 0.444019 0.648309 0.634637 0.080 Uiso 0.25 1 calc R U P . .
H46C H 0.510989 0.643393 0.616470 0.080 Uiso 0.25 1 calc R U P . .
C47 C 0.3973(14) 0.7041(14) 0.5870(9) 0.096(7) Uiso 0.25 1 d . . P . .
H47A H 0.392983 0.742900 0.571614 0.145 Uiso 0.25 1 calc R U P . .
H47B H 0.396936 0.713459 0.615539 0.145 Uiso 0.25 1 calc R U P . .
H47C H 0.362310 0.676243 0.578816 0.145 Uiso 0.25 1 calc R U P . .

loop_
_atom_site_aniso_label
_atom_site_aniso_U_11
_atom_site_aniso_U_22
_atom_site_aniso_U_33
_atom_site_aniso_U_23
_atom_site_aniso_U_13
_atom_site_aniso_U_12
Zn1 0.0421(3) 0.0270(2) 0.0400(3) -0.00063(16) 0.00945(18) 0.00179(16)
Zn2 0.0396(3) 0.0250(3) 0.0349(3) 0.000 0.0074(2) 0.000
Zn3 0.0426(3) 0.0267(2) 0.0332(2) 0.00144(15) 0.00328(17) 0.00130(16)
O1 0.0494(14) 0.0336(12) 0.0484(13) 0.0097(10) 0.0157(11) 0.0056(10)
O2 0.0440(12) 0.0270(10) 0.0332(10) 0.0036(8) 0.0065(9) 0.0010(9)
O3 0.0500(13) 0.0391(13) 0.0370(12) -0.0068(10) 0.0036(10) -0.0063(10)
O4 0.150(4) 0.0409(16) 0.0591(19) -0.0036(14) -0.033(2) -0.014(2)
O5 0.0440(13) 0.0496(14) 0.0426(12) 0.0080(11) 0.0138(10) 0.0118(11)
O6 0.0460(13) 0.0357(12) 0.0468(13) 0.0052(10) 0.0098(10) 0.0020(10)
O7 0.0519(14) 0.0350(12) 0.0470(13) -0.0108(10) 0.0076(11) 0.0007(10)
O8 0.0499(13) 0.0353(12) 0.0425(12) -0.0075(10) 0.0020(10) 0.0005(10)
O9 0.0434(12) 0.0274(10) 0.0326(11) -0.0002(8) 0.0049(9) -0.0008(9)
O10 0.0513(15) 0.0540(16) 0.0556(16) -0.0001(12) -0.0048(12) 0.0097(12)
O11 0.0681(17) 0.0281(12) 0.0603(16) -0.0023(11) 0.0178(13) 0.0089(11)
N1 0.0651(19) 0.0406(16) 0.0291(13) -0.0027(11) 0.0088(12) -0.0162(14)
N2 0.0492(16) 0.0386(15) 0.0380(14) -0.0106(12) 0.0135(12) -0.0113(12)
N3 0.152(5) 0.042(2) 0.151(5) 0.020(3) 0.077(5) 0.034(3)
C1 0.0476(18) 0.0381(17) 0.0376(16) -0.0058(13) 0.0094(14) -0.0116(14)
C2 0.056(2) 0.044(2) 0.0420(18) -0.0111(15) -0.0012(15) -0.0032(16)
C3 0.064(2) 0.0366(18) 0.0386(18) -0.0062(14) 0.0004(16) -0.0053(16)
C4 0.0537(19) 0.0350(17) 0.0327(15) -0.0034(13) 0.0070(13) -0.0120(15)
C5 0.054(2) 0.0439(19) 0.0376(17) -0.0046(14) 0.0052(15) -0.0056(16)
C6 0.054(2) 0.0374(18) 0.0423(18) -0.0073(14) 0.0091(15) -0.0022(15)
C7 0.070(2) 0.0356(17) 0.0323(16) -0.0024(13) 0.0083(15) -0.0097(16)
C8 0.061(2) 0.0329(16) 0.0307(15) -0.0011(12) 0.0071(14) -0.0043(15)
C9 0.072(3) 0.045(2) 0.046(2) 0.0142(16) 0.0136(18) 0.0108(19)
C10 0.063(2) 0.050(2) 0.048(2) 0.0150(17) 0.0158(17) 0.0099(18)
C11 0.0501(18) 0.0332(16) 0.0338(15) 0.0036(13) 0.0075(13) -0.0001(14)
C12 0.054(2) 0.0402(18) 0.0389(17) 0.0087(14) 0.0110(15) 0.0036(15)
C13 0.056(2) 0.045(2) 0.0420(18) 0.0067(15) 0.0140(15) 0.0025(16)
C14 0.0458(17) 0.0267(15) 0.0342(15) 0.0027(12) 0.0079(13) 0.0010(13)
C15 0.078(3) 0.055(2) 0.0325(17) -0.0054(15) 0.0073(17) -0.031(2)
C16 0.076(3) 0.054(2) 0.0325(16) -0.0052(16) 0.0079(17) -0.027(2)
C17 0.115(4) 0.053(2) 0.040(2) 0.0046(18) -0.011(2) -0.027(3)
C18 0.113(4) 0.044(2) 0.053(2) -0.0015(19) -0.015(2) -0.023(2)
C19 0.066(2) 0.046(2) 0.0408(18) -0.0035(15) 0.0001(16) -0.0174(18)
C20 0.0501(19) 0.046(2) 0.0409(18) -0.0084(15) 0.0045(15) -0.0055(16)
C21 0.064(2) 0.041(2) 0.0420(19) -0.0108(15) 0.0068(17) -0.0082(17)
C22 0.070(2) 0.042(2) 0.0426(19) -0.0049(16) -0.0036(17) -0.0081(18)
C23 0.054(2) 0.046(2) 0.0477(19) -0.0177(16) 0.0208(16) -0.0151(16)
C24 0.0503(19) 0.0413(18) 0.0408(17) -0.0121(14) 0.0159(14) -0.0114(15)
C25 0.0423(19) 0.053(2) 0.059(2) -0.0181(18) 0.0112(16) -0.0103(16)
C26 0.0447(18) 0.0436(19) 0.051(2) -0.0137(16) 0.0131(15) -0.0039(15)
C27 0.0438(17) 0.0322(16) 0.0358(15) -0.0034(12) 0.0094(13) -0.0045(13)
C28 0.0462(18) 0.0403(18) 0.0468(19) -0.0109(15) 0.0058(15) -0.0010(15)
C29 0.0496(19) 0.0392(18) 0.0485(19) -0.0121(15) 0.0132(15) -0.0001(15)
C30 0.0475(18) 0.0294(15) 0.0335(15) -0.0016(12) 0.0106(13) -0.0038(13)
C31 0.0471(19) 0.049(2) 0.0377(17) -0.0087(15) 0.0090(14) -0.0091(16)
C32 0.0455(18) 0.0401(18) 0.0340(15) -0.0080(13) 0.0066(13) -0.0044(14)
C33 0.0444(18) 0.044(2) 0.058(2) 0.0017(17) 0.0116(16) 0.0037(15)
C34 0.050(2) 0.0417(19) 0.057(2) 0.0092(16) 0.0133(17) 0.0047(16)
C35 0.0450(17) 0.0331(16) 0.0357(15) -0.0042(12) 0.0072(13) 0.0008(13)
C36 0.0469(18) 0.0378(17) 0.0427(17) 0.0025(14) 0.0114(14) 0.0050(15)
C37 0.052(2) 0.0375(18) 0.0426(18) -0.0009(14) 0.0100(15) 0.0002(15)
C38 0.0482(18) 0.0363(17) 0.0331(15) -0.0015(13) 0.0072(13) 0.0001(14)
C39 0.083(3) 0.044(2) 0.082(3) 0.008(2) 0.034(3) 0.015(2)
C40 0.189(10) 0.069(5) 0.234(12) 0.069(6) 0.074(9) 0.053(6)
C41 0.261(13) 0.061(4) 0.168(8) -0.005(5) 0.128(9) 0.054(6)
O12 0.098(3) 0.099(3) 0.098(3) -0.0008(10) 0.0078(10) 0.0025(10)
N4 0.048(3) 0.052(3) 0.023(2) 0.010(2) 0.002(2) 0.029(3)
C42 0.089(7) 0.146(9) 0.069(6) 0.006(6) -0.018(5) 0.021(7)
C43 0.237(18) 0.045(5) 0.032(4) 0.004(4) -0.002(7) 0.011(7)
C44 0.053(4) 0.023(3) 0.031(3) 0.004(2) 0.008(3) 0.005(3)

loop_
_atom_type_symbol
_atom_type_description
_atom_type_scat_dispersion_real
_atom_type_scat_dispersion_imag
_atom_type_scat_source
C C 0.0181 0.0091 'International Tables Vol C Tables 4.2.6.8 and 6.1.1.4'
H H 0.0000 0.0000 'International Tables Vol C Tables 4.2.6.8 and 6.1.1.4'
N N 0.0311 0.0180 'International Tables Vol C Tables 4.2.6.8 and 6.1.1.4'
O O 0.0492 0.0322 'International Tables Vol C Tables 4.2.6.8 and 6.1.1.4'
Zn Zn -1.5491 0.6778 'International Tables Vol C Tables 4.2.6.8 and 6.1.1.4'

loop_
_geom_angle_atom_site_label_1
_geom_angle_atom_site_label_2
_geom_angle_atom_site_label_3
_geom_angle
_geom_angle_site_symmetry_1
_geom_angle_site_symmetry_3
_geom_angle_publ_flag
O1 Zn1 O2 90.62(10) . 2_656 ?
O1 Zn1 O5 177.90(11) . 8_466 ?
O1 Zn1 O10 89.99(12) . . ?
O5 Zn1 O2 88.32(10) 8_466 2_656 ?
O5 Zn1 O10 91.38(11) 8_466 . ?
O9 Zn1 O1 89.99(9) 6_566 . ?
O9 Zn1 O2 80.65(8) 6_566 2_656 ?
O9 Zn1 O5 91.63(10) 6_566 8_466 ?
O9 Zn1 O10 88.82(10) 6_566 . ?
O10 Zn1 O2 169.45(10) . 2_656 ?
O11 Zn1 O1 90.56(11) . . ?
O11 Zn1 O2 97.48(11) . 2_656 ?
O11 Zn1 O5 87.78(11) . 8_466 ?
O11 Zn1 O9 178.05(11) . 6_566 ?
O11 Zn1 O10 93.05(12) . . ?
Zn1 Zn2 Zn1 100.54(2) 6_565 5_666 ?
O2 Zn2 Zn1 76.48(6) 5_666 5_666 ?
O2 Zn2 Zn1 44.38(6) 5_666 6_565 ?
O2 Zn2 Zn1 44.38(6) 6_565 5_666 ?
O2 Zn2 Zn1 76.48(6) 6_565 6_565 ?
O2 Zn2 O2 84.20(12) 6_565 5_666 ?
O7 Zn2 Zn1 108.43(7) 2_655 5_666 ?
O7 Zn2 Zn1 124.69(7) . 5_666 ?
O7 Zn2 Zn1 124.69(7) 2_655 6_565 ?
O7 Zn2 Zn1 108.43(7) . 6_565 ?
O7 Zn2 O2 169.05(10) 2_655 5_666 ?
O7 Zn2 O2 169.05(10) . 6_565 ?
O7 Zn2 O2 92.63(9) . 5_666 ?
O7 Zn2 O2 92.63(9) 2_655 6_565 ?
O7 Zn2 O7 92.34(15) 2_655 . ?
O9 Zn2 Zn1 133.16(6) . 5_666 ?
O9 Zn2 Zn1 40.11(6) . 6_565 ?
O9 Zn2 Zn1 133.16(6) 2_655 6_565 ?
O9 Zn2 Zn1 40.11(6) 2_655 5_666 ?
O9 Zn2 O2 81.61(9) . 5_666 ?
O9 Zn2 O2 92.99(9) . 6_565 ?
O9 Zn2 O2 92.99(9) 2_655 5_666 ?
O9 Zn2 O2 81.60(9) 2_655 6_565 ?
O9 Zn2 O7 96.91(10) 2_655 2_655 ?
O9 Zn2 O7 96.91(9) . . ?
O9 Zn2 O7 88.12(10) 2_655 . ?
O9 Zn2 O7 88.12(10) . 2_655 ?
O9 Zn2 O9 172.75(12) 2_655 . ?
O3 Zn3 O6 107.72(11) 8_465 3_445 ?
O3 Zn3 O9 108.69(10) 8_465 . ?
O8 Zn3 O3 107.02(11) . 8_465 ?
O8 Zn3 O6 105.23(11) . 3_445 ?
O8 Zn3 O9 111.14(10) . . ?
O9 Zn3 O6 116.59(10) . 3_445 ?
C14 O1 Zn1 131.5(2) . . ?
Zn2 O2 Zn1 91.36(8) 5_666 2_656 ?
Zn2 O2 Zn1 91.36(8) 6_566 2_656 ?
Zn2 O2 Zn2 0.00(2) 5_666 6_566 ?
C14 O2 Zn1 124.8(2) . 2_656 ?
C14 O2 Zn2 126.2(2) . 5_666 ?
C14 O2 Zn2 126.2(2) . 6_566 ?
C22 O3 Zn3 113.9(2) . 8_566 ?
C38 O5 Zn1 132.8(2) . 8_565 ?
C38 O6 Zn3 115.5(2) . 3 ?
C30 O7 Zn2 138.5(2) . . ?
C30 O8 Zn3 126.7(2) . . ?
Zn2 O9 Zn1 100.68(10) . 6_565 ?
Zn3 O9 Zn1 111.17(11) . 6_565 ?
Zn3 O9 Zn2 117.68(11) . . ?
Zn1 O10 H10A 118.5 . . ?
Zn1 O10 H10B 143.3 . . ?
H10A O10 H10B 97.1 . . ?
C39 O11 Zn1 123.3(3) . . ?
C7 N1 C4 110.7(3) . . ?
C7 N1 C15 111.7(3) . . ?
C15 N1 C4 113.7(3) . . ?
C1 N2 H2 107.0 . . ?
C23 N2 H2 107.0 . . ?
C23 N2 C1 113.7(3) . . ?
C31 N2 H2 107.0 . . ?
C31 N2 C1 112.0(3) . . ?
C31 N2 C23 109.7(3) . . ?
C39 N3 C40 121.3(7) . . ?
C39 N3 C41 121.5(6) . . ?
C41 N3 C40 116.7(6) . . ?
N2 C1 H1 106.2 . . ?
N2 C1 C2 114.8(3) . . ?
N2 C1 C6 112.4(3) . . ?
C2 C1 H1 106.2 . . ?
C6 C1 H1 106.2 . . ?
C6 C1 C2 110.3(3) . . ?
C1 C2 H2A 109.6 . . ?
C1 C2 H2B 109.6 . . ?
H2A C2 H2B 108.1 . . ?
C3 C2 C1 110.3(3) . . ?
C3 C2 H2A 109.6 . . ?
C3 C2 H2B 109.6 . . ?
C2 C3 H3A 109.6 . . ?
C2 C3 H3B 109.6 . . ?
C2 C3 C4 110.3(3) . . ?
H3A C3 H3B 108.1 . . ?
C4 C3 H3A 109.6 . . ?
C4 C3 H3B 109.6 . . ?
N1 C4 C3 114.8(3) . . ?
N1 C4 H4 106.5 . . ?
N1 C4 C5 111.8(3) . . ?
C3 C4 H4 106.5 . . ?
C3 C4 C5 110.1(3) . . ?
C5 C4 H4 106.5 . . ?
C4 C5 H5A 109.2 . . ?
C4 C5 H5B 109.2 . . ?
H5A C5 H5B 107.9 . . ?
C6 C5 C4 111.9(3) . . ?
C6 C5 H5A 109.2 . . ?
C6 C5 H5B 109.2 . . ?
C1 C6 C5 110.3(3) . . ?
C1 C6 H6A 109.6 . . ?
C1 C6 H6B 109.6 . . ?
C5 C6 H6A 109.6 . . ?
C5 C6 H6B 109.6 . . ?
H6A C6 H6B 108.1 . . ?
N1 C7 H7A 109.0 . . ?
N1 C7 H7B 109.0 . . ?
N1 C7 C8 112.7(3) . . ?
H7A C7 H7B 107.8 . . ?
C8 C7 H7A 109.0 . . ?
C8 C7 H7B 109.0 . . ?
C9 C8 C7 119.3(3) . . ?
C13 C8 C7 122.3(4) . . ?
C13 C8 C9 118.2(3) . . ?
C8 C9 H9 119.7 . . ?
C10 C9 C8 120.6(4) . . ?
C10 C9 H9 119.7 . . ?
C9 C10 H10 119.8 . . ?
C11 C10 C9 120.3(4) . . ?
C11 C10 H10 119.8 . . ?
C10 C11 C14 119.7(3) . . ?
C12 C11 C10 119.6(3) . . ?
C12 C11 C14 120.7(3) . . ?
C11 C12 H12 119.9 . . ?
C11 C12 C13 120.1(3) . . ?
C13 C12 H12 119.9 . . ?
C8 C13 H13 119.5 . . ?
C12 C13 C8 121.1(4) . . ?
C12 C13 H13 119.5 . . ?
O1 C14 O2 124.9(3) . . ?
O1 C14 C11 117.0(3) . . ?
O2 C14 C11 118.1(3) . . ?
N1 C15 H15A 109.6 . . ?
N1 C15 H15B 109.6 . . ?
N1 C15 C16 110.1(3) . . ?
H15A C15 H15B 108.2 . . ?
C16 C15 H15A 109.6 . . ?
C16 C15 H15B 109.6 . . ?
C17 C16 C15 120.2(4) . . ?
C17 C16 C21 119.8(4) . . ?
C21 C16 C15 119.9(4) . . ?
C16 C17 H17 119.7 . . ?
C16 C17 C18 120.6(4) . . ?
C18 C17 H17 119.7 . . ?
C17 C18 H18 120.1 . . ?
C17 C18 C19 119.7(4) . . ?
C19 C18 H18 120.1 . . ?
C18 C19 C22 119.0(4) . . ?
C20 C19 C18 119.7(4) . . ?
C20 C19 C22 121.0(4) . . ?
C19 C20 H20 119.8 . . ?
C21 C20 C19 120.5(4) . . ?
C21 C20 H20 119.8 . . ?
C16 C21 H21 120.2 . . ?
C20 C21 C16 119.6(4) . . ?
C20 C21 H21 120.2 . . ?
O3 C22 C19 116.1(3) . . ?
O4 C22 O3 124.3(4) . . ?
O4 C22 C19 119.6(4) . . ?
N2 C23 H23A 109.2 . . ?
N2 C23 H23B 109.2 . . ?
N2 C23 C24 112.1(3) . . ?
H23A C23 H23B 107.9 . . ?
C24 C23 H23A 109.2 . . ?
C24 C23 H23B 109.2 . . ?
C25 C24 C23 120.6(3) . . ?
C29 C24 C23 119.8(3) . . ?
C29 C24 C25 119.6(3) . . ?
C24 C25 H25 119.7 . . ?
C26 C25 C24 120.6(4) . . ?
C26 C25 H25 119.7 . . ?
C25 C26 H26 119.9 . . ?
C25 C26 C27 120.1(3) . . ?
C27 C26 H26 119.9 . . ?
C26 C27 C28 119.2(3) . . ?
C26 C27 C30 120.7(3) . . ?
C28 C27 C30 120.0(3) . . ?
C27 C28 H28 119.9 . . ?
C27 C28 C29 120.2(3) . . ?
C29 C28 H28 119.9 . . ?
C24 C29 C28 120.2(3) . . ?
C24 C29 H29 119.9 . . ?
C28 C29 H29 119.9 . . ?
O7 C30 O8 126.4(3) . . ?
O7 C30 C27 118.1(3) . . ?
O8 C30 C27 115.4(3) . . ?
N2 C31 H31A 108.9 . . ?
N2 C31 H31B 108.9 . . ?
N2 C31 C32 113.5(3) . . ?
H31A C31 H31B 107.7 . . ?
C32 C31 H31A 108.9 . . ?
C32 C31 H31B 108.9 . . ?
C33 C32 C31 120.3(3) . . ?
C37 C32 C31 121.0(3) . . ?
C37 C32 C33 118.7(3) . . ?
C32 C33 H33 119.8 . . ?
C34 C33 C32 120.4(3) . . ?
C34 C33 H33 119.8 . . ?
C33 C34 H34 119.8 . . ?
C35 C34 C33 120.5(4) . . ?
C35 C34 H34 119.8 . . ?
C34 C35 C36 119.3(3) . . ?
C34 C35 C38 120.7(3) . . ?
C36 C35 C38 120.0(3) . . ?
C35 C36 H36 120.0 . . ?
C37 C36 C35 120.0(3) . . ?
C37 C36 H36 120.0 . . ?
C32 C37 H37 119.4 . . ?
C36 C37 C32 121.1(3) . . ?
C36 C37 H37 119.4 . . ?
O5 C38 O6 123.7(3) . . ?
O5 C38 C35 118.4(3) . . ?
O6 C38 C35 117.8(3) . . ?
O11 C39 N3 123.2(5) . . ?
O11 C39 H39 118.4 . . ?
N3 C39 H39 118.4 . . ?
N3 C40 H40A 109.5 . . ?
N3 C40 H40B 109.5 . . ?
N3 C40 H40C 109.5 . . ?
H40A C40 H40B 109.5 . . ?
H40A C40 H40C 109.5 . . ?
H40B C40 H40C 109.5 . . ?
N3 C41 H41A 109.5 . . ?
N3 C41 H41B 109.5 . . ?
N3 C41 H41C 109.5 . . ?
H41A C41 H41B 109.5 . . ?
H41A C41 H41C 109.5 . . ?
H41B C41 H41C 109.5 . . ?
C42 N4 C43 113.0(10) . . ?
C42 N4 C44 134.0(9) . . ?
C44 N4 C43 112.9(8) . . ?
O12 C42 H42 120.8 . . ?
N4 C42 O12 118.5(14) . . ?
N4 C42 H42 120.8 . . ?
N4 C43 H43A 109.5 . . ?
N4 C43 H43B 109.5 . . ?
N4 C43 H43C 109.5 . . ?
H43A C43 H43B 109.5 . . ?
H43A C43 H43C 109.5 . . ?
H43B C43 H43C 109.5 . . ?
N4 C44 H44A 109.5 . . ?
N4 C44 H44B 109.5 . . ?
N4 C44 H44C 109.5 . . ?
H44A C44 H44B 109.5 . . ?
H44A C44 H44C 109.5 . . ?
H44B C44 H44C 109.5 . . ?
C45 N5 C46 126.6(15) . . ?
C47 N5 C45 118(2) . . ?
C47 N5 C46 112(2) . . ?
O13 C45 N5 127.5(19) . . ?
O13 C45 H45 116.2 . . ?
N5 C45 H45 116.2 . . ?
N5 C46 H46A 109.5 . . ?
N5 C46 H46B 109.5 . . ?
N5 C46 H46C 109.5 . . ?
H46A C46 H46B 109.5 . . ?
H46A C46 H46C 109.5 . . ?
H46B C46 H46C 109.5 . . ?
N5 C47 H47A 109.5 . . ?
N5 C47 H47B 109.5 . . ?
N5 C47 H47C 109.5 . . ?
H47A C47 H47B 109.5 . . ?
H47A C47 H47C 109.5 . . ?
H47B C47 H47C 109.5 . . ?

loop_
_geom_bond_atom_site_label_1
_geom_bond_atom_site_label_2
_geom_bond_distance
_geom_bond_site_symmetry_2
_geom_bond_publ_flag
Zn1 O1 2.062(2) . ?
Zn1 O2 2.199(2) 2_656 ?
Zn1 O5 2.075(2) 8_466 ?
Zn1 O9 2.060(2) 6_566 ?
Zn1 O10 2.121(3) . ?
Zn1 O11 2.035(2) . ?
Zn2 O2 2.194(2) 5_666 ?
Zn2 O2 2.194(2) 6_565 ?
Zn2 O7 2.089(2) . ?
Zn2 O7 2.088(2) 2_655 ?
Zn2 O9 2.022(2) 2_655 ?
Zn2 O9 2.022(2) . ?
Zn3 O3 1.955(2) 8_465 ?
Zn3 O6 1.964(2) 3_445 ?
Zn3 O8 1.942(2) . ?
Zn3 O9 1.957(2) . ?
O1 C14 1.249(4) . ?
O2 C14 1.278(4) . ?
O3 C22 1.279(5) . ?
O4 C22 1.231(5) . ?
O5 C38 1.251(4) . ?
O6 C38 1.271(4) . ?
O7 C30 1.242(4) . ?
O8 C30 1.270(4) . ?
O10 H10A 0.9917 . ?
O10 H10B 0.9928 . ?
O11 C39 1.216(6) . ?
N1 C4 1.482(4) . ?
N1 C7 1.462(5) . ?
N1 C15 1.468(5) . ?
N2 H2 0.9800 . ?
N2 C1 1.473(4) . ?
N2 C23 1.469(4) . ?
N2 C31 1.461(5) . ?
N3 C39 1.328(6) . ?
N3 C40 1.463(9) . ?
N3 C41 1.437(10) . ?
C1 H1 0.9800 . ?
C1 C2 1.531(5) . ?
C1 C6 1.526(5) . ?
C2 H2A 0.9700 . ?
C2 H2B 0.9700 . ?
C2 C3 1.523(5) . ?
C3 H3A 0.9700 . ?
C3 H3B 0.9700 . ?
C3 C4 1.527(5) . ?
C4 H4 0.9800 . ?
C4 C5 1.532(5) . ?
C5 H5A 0.9700 . ?
C5 H5B 0.9700 . ?
C5 C6 1.531(5) . ?
C6 H6A 0.9700 . ?
C6 H6B 0.9700 . ?
C7 H7A 0.9700 . ?
C7 H7B 0.9700 . ?
C7 C8 1.510(5) . ?
C8 C9 1.399(6) . ?
C8 C13 1.393(5) . ?
C9 H9 0.9300 . ?
C9 C10 1.390(5) . ?
C10 H10 0.9300 . ?
C10 C11 1.386(5) . ?
C11 C12 1.386(5) . ?
C11 C14 1.500(4) . ?
C12 H12 0.9300 . ?
C12 C13 1.387(5) . ?
C13 H13 0.9300 . ?
C15 H15A 0.9700 . ?
C15 H15B 0.9700 . ?
C15 C16 1.516(5) . ?
C16 C17 1.384(6) . ?
C16 C21 1.396(6) . ?
C17 H17 0.9300 . ?
C17 C18 1.389(6) . ?
C18 H18 0.9300 . ?
C18 C19 1.393(6) . ?
C19 C20 1.390(6) . ?
C19 C22 1.501(5) . ?
C20 H20 0.9300 . ?
C20 C21 1.389(5) . ?
C21 H21 0.9300 . ?
C23 H23A 0.9700 . ?
C23 H23B 0.9700 . ?
C23 C24 1.514(5) . ?
C24 C25 1.388(5) . ?
C24 C29 1.376(6) . ?
C25 H25 0.9300 . ?
C25 C26 1.385(5) . ?
C26 H26 0.9300 . ?
C26 C27 1.389(5) . ?
C27 C28 1.392(5) . ?
C27 C30 1.508(4) . ?
C28 H28 0.9300 . ?
C28 C29 1.396(5) . ?
C29 H29 0.9300 . ?
C31 H31A 0.9700 . ?
C31 H31B 0.9700 . ?
C31 C32 1.509(5) . ?
C32 C33 1.389(5) . ?
C32 C37 1.387(5) . ?
C33 H33 0.9300 . ?
C33 C34 1.386(5) . ?
C34 H34 0.9300 . ?
C34 C35 1.383(5) . ?
C35 C36 1.393(5) . ?
C35 C38 1.494(5) . ?
C36 H36 0.9300 . ?
C36 C37 1.378(5) . ?
C37 H37 0.9300 . ?
C39 H39 0.9300 . ?
C40 H40A 0.9600 . ?
C40 H40B 0.9600 . ?
C40 H40C 0.9600 . ?
C41 H41A 0.9600 . ?
C41 H41B 0.9600 . ?
C41 H41C 0.9600 . ?
O12 C42 1.343(14) . ?
N4 C42 1.254(15) . ?
N4 C43 1.448(16) . ?
N4 C44 1.416(8) . ?
C42 H42 0.9300 . ?
C43 H43A 0.9600 . ?
C43 H43B 0.9600 . ?
C43 H43C 0.9600 . ?
C44 H44A 0.9600 . ?
C44 H44B 0.9600 . ?
C44 H44C 0.9600 . ?
O13 C45 1.15(3) . ?
N5 C45 1.30(2) . ?
N5 C46 1.34(2) . ?
N5 C47 1.16(3) . ?
C45 H45 0.9300 . ?
C46 H46A 0.9600 . ?
C46 H46B 0.9600 . ?
C46 H46C 0.9600 . ?
C47 H47A 0.9600 . ?
C47 H47B 0.9600 . ?
C47 H47C 0.9600 . ?

loop_
_geom_hbond_atom_site_label_D
_geom_hbond_atom_site_label_H
_geom_hbond_atom_site_label_A
_geom_hbond_distance_DH
_geom_hbond_distance_HA
_geom_hbond_distance_DA
_geom_hbond_angle_DHA
_geom_hbond_site_symmetry_A
_geom_hbond_publ_flag
O10 H10B O12 0.99 1.80 2.623(10) 138.0 . yes

loop_
_geom_torsion_atom_site_label_1
_geom_torsion_atom_site_label_2
_geom_torsion_atom_site_label_3
_geom_torsion_atom_site_label_4
_geom_torsion
_geom_torsion_site_symmetry_1
_geom_torsion_site_symmetry_2
_geom_torsion_site_symmetry_3
_geom_torsion_site_symmetry_4
_geom_torsion_publ_flag
Zn1 O1 C14 O2 -6.9(5) . . . . ?
Zn1 O1 C14 C11 172.8(2) . . . . ?
Zn1 O2 C14 O1 -103.8(3) 2_656 . . . ?
Zn1 O2 C14 C11 76.4(3) 2_656 . . . ?
Zn1 O5 C38 O6 -55.2(5) 8_565 . . . ?
Zn1 O5 C38 C35 126.6(3) 8_565 . . . ?
Zn1 O11 C39 N3 173.9(5) . . . . ?
Zn2 O2 C14 O1 19.1(5) 6_566 . . . ?
Zn2 O2 C14 O1 19.1(5) 5_666 . . . ?
Zn2 O2 C14 C11 -160.6(2) 5_666 . . . ?
Zn2 O2 C14 C11 -160.6(2) 6_566 . . . ?
Zn2 O7 C30 O8 19.2(6) . . . . ?
Zn2 O7 C30 C27 -162.0(2) . . . . ?
Zn3 O3 C22 O4 3.9(6) 8_566 . . . ?
Zn3 O3 C22 C19 -176.3(3) 8_566 . . . ?
Zn3 O6 C38 O5 -4.0(4) 3 . . . ?
Zn3 O6 C38 C35 174.2(2) 3 . . . ?
Zn3 O8 C30 O7 -3.6(5) . . . . ?
Zn3 O8 C30 C27 177.6(2) . . . . ?
N1 C4 C5 C6 175.3(3) . . . . ?
N1 C7 C8 C9 -154.4(4) . . . . ?
N1 C7 C8 C13 29.6(5) . . . . ?
N1 C15 C16 C17 -125.8(5) . . . . ?
N1 C15 C16 C21 50.1(6) . . . . ?
N2 C1 C2 C3 -172.7(3) . . . . ?
N2 C1 C6 C5 173.8(3) . . . . ?
N2 C23 C24 C25 49.3(5) . . . . ?
N2 C23 C24 C29 -129.8(4) . . . . ?
N2 C31 C32 C33 -139.4(4) . . . . ?
N2 C31 C32 C37 42.7(4) . . . . ?
C1 N2 C23 C24 -169.1(3) . . . . ?
C1 N2 C31 C32 64.8(4) . . . . ?
C1 C2 C3 C4 -59.3(4) . . . . ?
C2 C1 C6 C5 -56.6(4) . . . . ?
C2 C3 C4 N1 -175.4(3) . . . . ?
C2 C3 C4 C5 57.3(4) . . . . ?
C3 C4 C5 C6 -55.8(4) . . . . ?
C4 N1 C7 C8 77.7(4) . . . . ?
C4 N1 C15 C16 -172.9(4) . . . . ?
C4 C5 C6 C1 55.5(4) . . . . ?
C6 C1 C2 C3 59.0(4) . . . . ?
C7 N1 C4 C3 73.0(4) . . . . ?
C7 N1 C4 C5 -160.6(3) . . . . ?
C7 N1 C15 C16 61.0(5) . . . . ?
C7 C8 C9 C10 -174.4(4) . . . . ?
C7 C8 C13 C12 174.7(3) . . . . ?
C8 C9 C10 C11 -0.1(7) . . . . ?
C9 C8 C13 C12 -1.3(6) . . . . ?
C9 C10 C11 C12 -2.2(6) . . . . ?
C9 C10 C11 C14 179.8(4) . . . . ?
C10 C11 C12 C13 2.7(6) . . . . ?
C10 C11 C14 O1 -0.9(5) . . . . ?
C10 C11 C14 O2 178.9(3) . . . . ?
C11 C12 C13 C8 -0.9(6) . . . . ?
C12 C11 C14 O1 -178.9(3) . . . . ?
C12 C11 C14 O2 0.9(5) . . . . ?
C13 C8 C9 C10 1.8(6) . . . . ?
C14 C11 C12 C13 -179.3(3) . . . . ?
C15 N1 C4 C3 -53.7(5) . . . . ?
C15 N1 C4 C5 72.8(4) . . . . ?
C15 N1 C7 C8 -154.5(3) . . . . ?
C15 C16 C17 C18 173.6(5) . . . . ?
C15 C16 C21 C20 -173.6(4) . . . . ?
C16 C17 C18 C19 1.1(9) . . . . ?
C17 C16 C21 C20 2.3(7) . . . . ?
C17 C18 C19 C20 0.2(8) . . . . ?
C17 C18 C19 C22 -174.9(5) . . . . ?
C18 C19 C20 C21 -0.2(7) . . . . ?
C18 C19 C22 O3 168.4(4) . . . . ?
C18 C19 C22 O4 -11.9(7) . . . . ?
C19 C20 C21 C16 -1.0(6) . . . . ?
C20 C19 C22 O3 -6.6(6) . . . . ?
C20 C19 C22 O4 173.1(5) . . . . ?
C21 C16 C17 C18 -2.4(8) . . . . ?
C22 C19 C20 C21 174.7(4) . . . . ?
C23 N2 C1 C2 -55.3(4) . . . . ?
C23 N2 C1 C6 71.9(4) . . . . ?
C23 N2 C31 C32 -168.0(3) . . . . ?
C23 C24 C25 C26 -178.9(4) . . . . ?
C23 C24 C29 C28 178.6(4) . . . . ?
C24 C25 C26 C27 0.0(6) . . . . ?
C25 C24 C29 C28 -0.4(6) . . . . ?
C25 C26 C27 C28 0.0(6) . . . . ?
C25 C26 C27 C30 177.4(4) . . . . ?
C26 C27 C28 C29 -0.3(6) . . . . ?
C26 C27 C30 O7 9.9(5) . . . . ?
C26 C27 C30 O8 -171.2(3) . . . . ?
C27 C28 C29 C24 0.5(6) . . . . ?
C28 C27 C30 O7 -172.8(3) . . . . ?
C28 C27 C30 O8 6.1(5) . . . . ?
C29 C24 C25 C26 0.1(6) . . . . ?
C30 C27 C28 C29 -177.7(3) . . . . ?
C31 N2 C1 C2 69.7(4) . . . . ?
C31 N2 C1 C6 -163.1(3) . . . . ?
C31 N2 C23 C24 64.6(4) . . . . ?
C31 C32 C33 C34 -176.4(4) . . . . ?
C31 C32 C37 C36 176.8(3) . . . . ?
C32 C33 C34 C35 -1.5(6) . . . . ?
C33 C32 C37 C36 -1.2(5) . . . . ?
C33 C34 C35 C36 1.0(6) . . . . ?
C33 C34 C35 C38 -179.3(4) . . . . ?
C34 C35 C36 C37 -0.6(5) . . . . ?
C34 C35 C38 O5 175.3(3) . . . . ?
C34 C35 C38 O6 -3.0(5) . . . . ?
C35 C36 C37 C32 0.7(6) . . . . ?
C36 C35 C38 O5 -5.0(5) . . . . ?
C36 C35 C38 O6 176.7(3) . . . . ?
C37 C32 C33 C34 1.6(6) . . . . ?
C38 C35 C36 C37 179.7(3) . . . . ?
C40 N3 C39 O11 172.8(8) . . . . ?
C41 N3 C39 O11 1.2(13) . . . . ?
C43 N4 C42 O12 -2.3(14) . . . . ?
C44 N4 C42 O12 174.6(8) . . . . ?
C46 N5 C45 O13 176(2) . . . . ?
C47 N5 C45 O13 -24(3) . . . . ?
